data_4080642
loop_
_publ_author_name
'Pusztai, Erika'
'Toulokhonova, Irina S.'
'Temple, Nicole'
'Albright, Haley'
'Zakai, Uzma I.'
'Guo, Song'
'Guzei, Ilia A.'
'Hu, Rongrong'
'West, Robert'

_publ_section_title
;
 Synthesis and Photophysical Properties of Asymmetric Substituted
 Silafluorenes
;
_journal_issue 9
_journal_name_full Organometallics
_journal_page_first 2529
_journal_paper_doi 10.1021/om300891n
_journal_volume 32
_journal_year 2013
_chemical_formula_moiety 'C30 H34 Si3'
_chemical_formula_sum 'C30 H34 Si3'
_chemical_formula_weight 478.84
_chemical_name_systematic
; 
 ? 
;
_space_group_IT_number 2
_symmetry_cell_setting triclinic
_symmetry_Int_Tables_number 2
_symmetry_space_group_name_Hall '-P 1'
_symmetry_space_group_name_H-M 'P -1'
_atom_sites_solution_hydrogens geom
_atom_sites_solution_primary direct
_atom_sites_solution_secondary difmap
_cell_angle_alpha 103.812(4)
_cell_angle_beta 104.060(4)
_cell_angle_gamma 102.427(10)
_cell_formula_units_Z 2
_cell_length_a 10.0191(8)
_cell_length_b 11.4409(7)
_cell_length_c 13.2205(10)
_cell_measurement_reflns_used 9484
_cell_measurement_temperature 110(2)
_cell_measurement_theta_max 72.32
_cell_measurement_theta_min 3.62
_cell_volume 1366.17(19)
_computing_cell_refinement 'SAINT Ver. 7.68A (Bruker-AXS, 2007)'
_computing_data_collection 'APEX2 Ver. 2010.11-3 (Bruker-AXS, 2010)'
_computing_data_reduction 'SAINT Ver. 7.68A'
_computing_molecular_graphics SHELXTL
_computing_publication_material SHELXTL
_computing_structure_refinement SHELXTL
_computing_structure_solution 'SHELXTL (Sheldrick, 2008)'
_diffrn_ambient_temperature 110(2)
_diffrn_measured_fraction_theta_full 0.969
_diffrn_measured_fraction_theta_max 0.937
_diffrn_measurement_device_type 'Bruker SMART APEX2 area detector'
_diffrn_measurement_method '0.60\% \w and 0.6\% \f scans'
_diffrn_radiation_monochromator graphite
_diffrn_radiation_source 'fine-focus sealed tube'
_diffrn_radiation_type 'Cu K\a'
_diffrn_radiation_wavelength 1.54178
_diffrn_reflns_av_R_equivalents 0.0205
_diffrn_reflns_av_sigmaI/netI 0.0130
_diffrn_reflns_limit_h_max 12
_diffrn_reflns_limit_h_min -12
_diffrn_reflns_limit_k_max 13
_diffrn_reflns_limit_k_min -14
_diffrn_reflns_limit_l_max 16
_diffrn_reflns_limit_l_min -16
_diffrn_reflns_number 25289
_diffrn_reflns_theta_full 67.00
_diffrn_reflns_theta_max 72.32
_diffrn_reflns_theta_min 3.62
_exptl_absorpt_coefficient_mu 1.702
_exptl_absorpt_correction_T_max 0.7492
_exptl_absorpt_correction_T_min 0.4183
_exptl_absorpt_correction_type analytical
_exptl_absorpt_process_details
;
SADABS  (Bruker-AXS, 2011)
;
_exptl_crystal_colour colourless
_exptl_crystal_density_diffrn 1.164
_exptl_crystal_density_method 'not measured'
_exptl_crystal_description prism
_exptl_crystal_F_000 512
_exptl_crystal_size_max 0.62
_exptl_crystal_size_mid 0.32
_exptl_crystal_size_min 0.18
_refine_diff_density_max 0.392
_refine_diff_density_min -0.191
_refine_diff_density_rms 0.049
_refine_ls_extinction_method none
_refine_ls_goodness_of_fit_ref 1.018
_refine_ls_hydrogen_treatment constr
_refine_ls_matrix_type full
_refine_ls_number_parameters 304
_refine_ls_number_reflns 5058
_refine_ls_number_restraints 0
_refine_ls_restrained_S_all 1.018
_refine_ls_R_factor_all 0.0361
_refine_ls_R_factor_gt 0.0350
_refine_ls_shift/su_max 0.001
_refine_ls_shift/su_mean 0.000
_refine_ls_structure_factor_coef Fsqd
_refine_ls_weighting_details 'calc w=1/[\s^2^(Fo^2^)+(0.0584P)^2^+0.5862P] where P=(Fo^2^+2Fc^2^)/3'
_refine_ls_weighting_scheme calc
_refine_ls_wR_factor_gt 0.0951
_refine_ls_wR_factor_ref 0.0965
_reflns_number_gt 4848
_reflns_number_total 5058
_reflns_threshold_expression I>2\s(I)
_cod_data_source_file om300891n_si_006.cif
_cod_data_source_block west232
_cod_depositor_comments
;
The following automatic conversions were performed:

'_symmetry_cell_setting' value 'Triclinic' changed to 'triclinic'
according to /home/saulius/struct/CIF-dictionaries/cif_core.dic
dictionary named 'cif_core.dic' version 2.3.1 from 2005-06-27.

Automatic conversion script
Id: cif_fix_values 1891 2012-01-12 08:04:46Z andrius 
;
_cod_original_cell_volume 1366.17(17)
_cod_original_sg_symbol_Hall '-P 1        '
_cod_original_sg_symbol_H-M 'P -1        '
_cod_database_code 4080642

loop_
_symmetry_equiv_pos_as_xyz
'x, y, z'
'-x, -y, -z'

loop_
_atom_site_label
_atom_site_type_symbol
_atom_site_fract_x
_atom_site_fract_y
_atom_site_fract_z
_atom_site_U_iso_or_equiv
_atom_site_adp_type
_atom_site_occupancy
_atom_site_symmetry_multiplicity
_atom_site_calc_flag
_atom_site_refinement_flags
Si1 Si 0.76912(4) 0.35743(3) 0.19327(3) 0.02160(11) Uani 1 1 d .
Si2 Si 0.71460(4) 0.36222(4) 0.01052(3) 0.02656(11) Uani 1 1 d .
Si3 Si 1.00907(4) 0.37531(3) 0.28260(3) 0.02389(11) Uani 1 1 d .
C1 C 0.63895(14) 0.23863(13) 0.22774(10) 0.0218(3) Uani 1 1 d .
C2 C 0.56143(14) 0.30037(13) 0.28787(11) 0.0230(3) Uani 1 1 d .
C3 C 0.46583(15) 0.23407(13) 0.32969(11) 0.0245(3) Uani 1 1 d .
H3 H 0.4141 0.2768 0.3694 0.029 Uiso 1 1 calc R
C4 C 0.44521(14) 0.10528(13) 0.31382(11) 0.0235(3) Uani 1 1 d .
C5 C 0.52501(14) 0.04556(13) 0.25700(11) 0.0235(3) Uani 1 1 d .
H5 H 0.5137 -0.0414 0.2472 0.028 Uiso 1 1 calc R
C6 C 0.62118(14) 0.11035(13) 0.21416(10) 0.0223(3) Uani 1 1 d .
C7 C 0.59738(15) 0.43862(13) 0.30808(11) 0.0247(3) Uani 1 1 d .
C8 C 0.70977(15) 0.48891(13) 0.26937(11) 0.0242(3) Uani 1 1 d .
C9 C 0.75496(16) 0.61870(14) 0.28855(12) 0.0286(3) Uani 1 1 d .
H9 H 0.8309 0.6538 0.2636 0.034 Uiso 1 1 calc R
C10 C 0.68984(18) 0.69726(14) 0.34386(12) 0.0334(3) Uani 1 1 d .
H10 H 0.7219 0.7855 0.3570 0.040 Uiso 1 1 calc R
C11 C 0.57818(18) 0.64642(15) 0.37965(13) 0.0351(3) Uani 1 1 d .
H11 H 0.5328 0.7001 0.4161 0.042 Uiso 1 1 calc R
C12 C 0.53240(17) 0.51854(15) 0.36274(12) 0.0316(3) Uani 1 1 d .
H12 H 0.4565 0.4848 0.3883 0.038 Uiso 1 1 calc R
C13 C 0.34447(15) 0.03385(13) 0.35908(11) 0.0250(3) Uani 1 1 d .
C14 C 0.22498(17) 0.06932(15) 0.37350(13) 0.0328(3) Uani 1 1 d .
H14 H 0.2054 0.1392 0.3524 0.039 Uiso 1 1 calc R
C15 C 0.13312(18) 0.00410(17) 0.41843(14) 0.0378(4) Uani 1 1 d .
H15 H 0.0518 0.0298 0.4280 0.045 Uiso 1 1 calc R
C16 C 0.15997(17) -0.09806(15) 0.44920(13) 0.0347(3) Uani 1 1 d .
H16 H 0.0968 -0.1432 0.4791 0.042 Uiso 1 1 calc R
C17 C 0.27888(17) -0.13386(14) 0.43618(13) 0.0331(3) Uani 1 1 d .
H17 H 0.2984 -0.2034 0.4580 0.040 Uiso 1 1 calc R
C18 C 0.37025(16) -0.06901(14) 0.39144(12) 0.0294(3) Uani 1 1 d .
H18 H 0.4518 -0.0949 0.3826 0.035 Uiso 1 1 calc R
C19 C 0.70537(14) 0.04034(12) 0.15830(11) 0.0237(3) Uani 1 1 d .
C20 C 0.79106(16) -0.02048(13) 0.21337(12) 0.0278(3) Uani 1 1 d .
H20 H 0.7961 -0.0161 0.2869 0.033 Uiso 1 1 calc R
C21 C 0.86906(17) -0.08738(14) 0.16174(13) 0.0332(3) Uani 1 1 d .
H21 H 0.9278 -0.1277 0.2002 0.040 Uiso 1 1 calc R
C22 C 0.86118(18) -0.09527(15) 0.05443(14) 0.0368(4) Uani 1 1 d .
H22 H 0.9149 -0.1407 0.0193 0.044 Uiso 1 1 calc R
C23 C 0.77513(18) -0.03707(15) -0.00192(13) 0.0360(4) Uani 1 1 d .
H23 H 0.7687 -0.0437 -0.0761 0.043 Uiso 1 1 calc R
C24 C 0.69798(16) 0.03126(14) 0.04986(12) 0.0289(3) Uani 1 1 d .
H24 H 0.6400 0.0719 0.0111 0.035 Uiso 1 1 calc R
C25 C 0.78746(19) 0.25908(16) -0.08196(13) 0.0367(4) Uani 1 1 d .
H25A H 0.8913 0.2775 -0.0483 0.055 Uiso 1 1 calc R
H25B H 0.7689 0.2754 -0.1528 0.055 Uiso 1 1 calc R
H25C H 0.7402 0.1706 -0.0930 0.055 Uiso 1 1 calc R
C26 C 0.79809(19) 0.52788(15) 0.01610(14) 0.0381(4) Uani 1 1 d .
H26A H 0.7616 0.5855 0.0623 0.057 Uiso 1 1 calc R
H26B H 0.7735 0.5353 -0.0581 0.057 Uiso 1 1 calc R
H26C H 0.9028 0.5495 0.0470 0.057 Uiso 1 1 calc R
C27 C 0.51444(17) 0.32030(18) -0.04571(15) 0.0421(4) Uani 1 1 d .
H27A H 0.4723 0.2318 -0.0535 0.063 Uiso 1 1 calc R
H27B H 0.4880 0.3337 -0.1175 0.063 Uiso 1 1 calc R
H27C H 0.4782 0.3734 0.0044 0.063 Uiso 1 1 calc R
C28 C 1.0162(2) 0.32842(18) 0.40959(13) 0.0402(4) Uani 1 1 d .
H28A H 0.9631 0.3727 0.4508 0.060 Uiso 1 1 calc R
H28B H 1.1165 0.3506 0.4550 0.060 Uiso 1 1 calc R
H28C H 0.9725 0.2375 0.3894 0.060 Uiso 1 1 calc R
C29 C 1.08430(16) 0.27410(15) 0.19214(12) 0.0312(3) Uani 1 1 d .
H29A H 1.0283 0.1859 0.1721 0.047 Uiso 1 1 calc R
H29B H 1.1847 0.2844 0.2312 0.047 Uiso 1 1 calc R
H29C H 1.0794 0.2990 0.1257 0.047 Uiso 1 1 calc R
C30 C 1.11732(18) 0.54299(15) 0.31969(16) 0.0415(4) Uani 1 1 d .
H30A H 1.1211 0.5645 0.2528 0.062 Uiso 1 1 calc R
H30B H 1.2151 0.5547 0.3654 0.062 Uiso 1 1 calc R
H30C H 1.0725 0.5978 0.3603 0.062 Uiso 1 1 calc R

loop_
_atom_site_aniso_label
_atom_site_aniso_U_11
_atom_site_aniso_U_22
_atom_site_aniso_U_33
_atom_site_aniso_U_23
_atom_site_aniso_U_13
_atom_site_aniso_U_12
Si1 0.02422(19) 0.01856(19) 0.02366(19) 0.00703(14) 0.01116(14) 0.00461(15)
Si2 0.0283(2) 0.0253(2) 0.0248(2) 0.00969(15) 0.00873(15) 0.00254(16)
Si3 0.0263(2) 0.0206(2) 0.0244(2) 0.00541(14) 0.00965(15) 0.00574(16)
C1 0.0222(6) 0.0221(7) 0.0213(6) 0.0072(5) 0.0086(5) 0.0039(5)
C2 0.0244(6) 0.0230(7) 0.0226(6) 0.0075(5) 0.0085(5) 0.0070(6)
C3 0.0261(7) 0.0253(7) 0.0252(7) 0.0081(5) 0.0119(5) 0.0089(6)
C4 0.0233(6) 0.0242(7) 0.0225(6) 0.0076(5) 0.0086(5) 0.0037(6)
C5 0.0259(6) 0.0189(7) 0.0246(6) 0.0057(5) 0.0097(5) 0.0035(5)
C6 0.0231(6) 0.0207(7) 0.0212(6) 0.0046(5) 0.0080(5) 0.0031(5)
C7 0.0293(7) 0.0240(7) 0.0233(6) 0.0086(5) 0.0095(5) 0.0095(6)
C8 0.0281(7) 0.0225(7) 0.0237(6) 0.0079(5) 0.0090(5) 0.0085(6)
C9 0.0346(7) 0.0245(7) 0.0281(7) 0.0111(6) 0.0103(6) 0.0073(6)
C10 0.0493(9) 0.0205(7) 0.0304(7) 0.0089(6) 0.0108(7) 0.0112(7)
C11 0.0482(9) 0.0305(8) 0.0346(8) 0.0107(6) 0.0183(7) 0.0206(7)
C12 0.0391(8) 0.0316(8) 0.0331(8) 0.0124(6) 0.0186(6) 0.0173(7)
C13 0.0271(7) 0.0233(7) 0.0222(6) 0.0051(5) 0.0100(5) 0.0023(6)
C14 0.0342(8) 0.0357(8) 0.0375(8) 0.0181(7) 0.0188(6) 0.0117(7)
C15 0.0343(8) 0.0454(10) 0.0423(9) 0.0176(7) 0.0230(7) 0.0119(7)
C16 0.0381(8) 0.0323(8) 0.0327(8) 0.0106(6) 0.0187(6) -0.0010(7)
C17 0.0402(8) 0.0236(8) 0.0330(8) 0.0098(6) 0.0125(6) 0.0017(7)
C18 0.0306(7) 0.0260(7) 0.0307(7) 0.0081(6) 0.0118(6) 0.0046(6)
C19 0.0242(6) 0.0155(6) 0.0282(7) 0.0031(5) 0.0115(5) -0.0008(5)
C20 0.0322(7) 0.0200(7) 0.0309(7) 0.0059(5) 0.0135(6) 0.0052(6)
C21 0.0360(8) 0.0231(8) 0.0417(8) 0.0069(6) 0.0153(7) 0.0107(6)
C22 0.0413(9) 0.0277(8) 0.0429(9) 0.0021(6) 0.0232(7) 0.0113(7)
C23 0.0436(9) 0.0346(9) 0.0309(8) 0.0049(6) 0.0204(7) 0.0095(7)
C24 0.0321(7) 0.0260(7) 0.0288(7) 0.0067(6) 0.0136(6) 0.0061(6)
C25 0.0473(9) 0.0330(9) 0.0284(7) 0.0075(6) 0.0182(7) 0.0037(7)
C26 0.0473(9) 0.0314(9) 0.0387(8) 0.0170(7) 0.0188(7) 0.0046(7)
C27 0.0312(8) 0.0444(10) 0.0434(9) 0.0156(8) 0.0024(7) 0.0047(7)
C28 0.0519(10) 0.0483(10) 0.0288(8) 0.0160(7) 0.0158(7) 0.0232(8)
C29 0.0328(7) 0.0308(8) 0.0340(8) 0.0094(6) 0.0161(6) 0.0116(6)
C30 0.0321(8) 0.0262(8) 0.0590(11) 0.0054(7) 0.0136(7) 0.0028(7)

loop_
_atom_type_symbol
_atom_type_description
_atom_type_scat_dispersion_real
_atom_type_scat_dispersion_imag
_atom_type_scat_source
C C 0.0181 0.0091 'International Tables Vol C Tables 4.2.6.8 and 6.1.1.4'
H H 0.0000 0.0000 'International Tables Vol C Tables 4.2.6.8 and 6.1.1.4'
Si Si 0.2541 0.3302 'International Tables Vol C Tables 4.2.6.8 and 6.1.1.4'

loop_
_geom_angle_atom_site_label_1
_geom_angle_atom_site_label_2
_geom_angle_atom_site_label_3
_geom_angle
_geom_angle_publ_flag
C1 Si1 C8 90.24(6) yes
C1 Si1 Si3 111.76(4) yes
C8 Si1 Si3 110.78(5) yes
C1 Si1 Si2 118.09(4) yes
C8 Si1 Si2 105.59(4) yes
Si3 Si1 Si2 116.69(2) yes
C27 Si2 C26 110.10(8) yes
C27 Si2 C25 110.59(8) yes
C26 Si2 C25 106.33(7) yes
C27 Si2 Si1 106.99(6) yes
C26 Si2 Si1 106.73(6) yes
C25 Si2 Si1 115.98(6) yes
C29 Si3 C30 108.75(8) yes
C29 Si3 C28 110.15(7) yes
C30 Si3 C28 109.89(9) yes
C29 Si3 Si1 111.33(5) yes
C30 Si3 Si1 108.28(6) yes
C28 Si3 Si1 108.40(6) yes
C6 C1 C2 118.63(12) ?
C6 C1 Si1 131.18(10) ?
C2 C1 Si1 109.77(10) ?
C3 C2 C1 120.68(12) ?
C3 C2 C7 124.00(12) ?
C1 C2 C7 115.19(12) ?
C2 C3 C4 120.76(12) ?
C2 C3 H3 119.6 ?
C4 C3 H3 119.6 ?
C5 C4 C3 118.30(12) ?
C5 C4 C13 120.48(12) ?
C3 C4 C13 121.19(12) ?
C6 C5 C4 121.79(12) ?
C6 C5 H5 119.1 ?
C4 C5 H5 119.1 ?
C5 C6 C1 119.80(12) ?
C5 C6 C19 118.12(12) ?
C1 C6 C19 122.05(12) ?
C12 C7 C8 119.85(13) ?
C12 C7 C2 125.42(13) ?
C8 C7 C2 114.71(12) ?
C9 C8 C7 118.81(13) ?
C9 C8 Si1 131.22(11) ?
C7 C8 Si1 109.94(10) ?
C10 C9 C8 120.68(14) ?
C10 C9 H9 119.7 ?
C8 C9 H9 119.7 ?
C11 C10 C9 119.87(14) ?
C11 C10 H10 120.1 ?
C9 C10 H10 120.1 ?
C12 C11 C10 120.62(14) ?
C12 C11 H11 119.7 ?
C10 C11 H11 119.7 ?
C11 C12 C7 120.16(14) ?
C11 C12 H12 119.9 ?
C7 C12 H12 119.9 ?
C14 C13 C18 117.94(13) ?
C14 C13 C4 121.21(13) ?
C18 C13 C4 120.82(13) ?
C13 C14 C15 120.97(14) ?
C13 C14 H14 119.5 ?
C15 C14 H14 119.5 ?
C16 C15 C14 120.18(15) ?
C16 C15 H15 119.9 ?
C14 C15 H15 119.9 ?
C17 C16 C15 119.53(14) ?
C17 C16 H16 120.2 ?
C15 C16 H16 120.2 ?
C16 C17 C18 120.29(14) ?
C16 C17 H17 119.9 ?
C18 C17 H17 119.9 ?
C17 C18 C13 121.08(14) ?
C17 C18 H18 119.5 ?
C13 C18 H18 119.5 ?
C24 C19 C20 118.71(13) ?
C24 C19 C6 121.19(13) ?
C20 C19 C6 120.08(12) ?
C21 C20 C19 120.68(14) ?
C21 C20 H20 119.7 ?
C19 C20 H20 119.7 ?
C22 C21 C20 120.02(15) ?
C22 C21 H21 120.0 ?
C20 C21 H21 120.0 ?
C21 C22 C23 120.08(14) ?
C21 C22 H22 120.0 ?
C23 C22 H22 120.0 ?
C22 C23 C24 120.11(14) ?
C22 C23 H23 119.9 ?
C24 C23 H23 119.9 ?
C23 C24 C19 120.39(14) ?
C23 C24 H24 119.8 ?
C19 C24 H24 119.8 ?
Si2 C25 H25A 109.5 ?
Si2 C25 H25B 109.5 ?
H25A C25 H25B 109.5 ?
Si2 C25 H25C 109.5 ?
H25A C25 H25C 109.5 ?
H25B C25 H25C 109.5 ?
Si2 C26 H26A 109.5 ?
Si2 C26 H26B 109.5 ?
H26A C26 H26B 109.5 ?
Si2 C26 H26C 109.5 ?
H26A C26 H26C 109.5 ?
H26B C26 H26C 109.5 ?
Si2 C27 H27A 109.5 ?
Si2 C27 H27B 109.5 ?
H27A C27 H27B 109.5 ?
Si2 C27 H27C 109.5 ?
H27A C27 H27C 109.5 ?
H27B C27 H27C 109.5 ?
Si3 C28 H28A 109.5 ?
Si3 C28 H28B 109.5 ?
H28A C28 H28B 109.5 ?
Si3 C28 H28C 109.5 ?
H28A C28 H28C 109.5 ?
H28B C28 H28C 109.5 ?
Si3 C29 H29A 109.5 ?
Si3 C29 H29B 109.5 ?
H29A C29 H29B 109.5 ?
Si3 C29 H29C 109.5 ?
H29A C29 H29C 109.5 ?
H29B C29 H29C 109.5 ?
Si3 C30 H30A 109.5 ?
Si3 C30 H30B 109.5 ?
H30A C30 H30B 109.5 ?
Si3 C30 H30C 109.5 ?
H30A C30 H30C 109.5 ?
H30B C30 H30C 109.5 ?

loop_
_geom_bond_atom_site_label_1
_geom_bond_atom_site_label_2
_geom_bond_distance
_geom_bond_publ_flag
Si1 C1 1.8915(14) yes
Si1 C8 1.8925(14) yes
Si1 Si3 2.3473(5) yes
Si1 Si2 2.3608(5) yes
Si2 C27 1.8697(17) yes
Si2 C26 1.8758(16) yes
Si2 C25 1.8803(16) yes
Si3 C29 1.8686(15) yes
Si3 C30 1.8693(17) yes
Si3 C28 1.8709(16) yes
C1 C6 1.4014(19) ?
C1 C2 1.4149(19) ?
C2 C3 1.3940(19) ?
C2 C7 1.4864(19) ?
C3 C4 1.399(2) ?
C3 H3 0.9500 ?
C4 C5 1.3972(19) ?
C4 C13 1.4889(18) ?
C5 C6 1.3989(18) ?
C5 H5 0.9500 ?
C6 C19 1.4865(18) ?
C7 C12 1.397(2) ?
C7 C8 1.4152(19) ?
C8 C9 1.396(2) ?
C9 C10 1.392(2) ?
C9 H9 0.9500 ?
C10 C11 1.387(2) ?
C10 H10 0.9500 ?
C11 C12 1.381(2) ?
C11 H11 0.9500 ?
C12 H12 0.9500 ?
C13 C14 1.385(2) ?
C13 C18 1.397(2) ?
C14 C15 1.392(2) ?
C14 H14 0.9500 ?
C15 C16 1.383(2) ?
C15 H15 0.9500 ?
C16 C17 1.376(2) ?
C16 H16 0.9500 ?
C17 C18 1.385(2) ?
C17 H17 0.9500 ?
C18 H18 0.9500 ?
C19 C24 1.395(2) ?
C19 C20 1.395(2) ?
C20 C21 1.389(2) ?
C20 H20 0.9500 ?
C21 C22 1.381(2) ?
C21 H21 0.9500 ?
C22 C23 1.383(2) ?
C22 H22 0.9500 ?
C23 C24 1.392(2) ?
C23 H23 0.9500 ?
C24 H24 0.9500 ?
C25 H25A 0.9800 ?
C25 H25B 0.9800 ?
C25 H25C 0.9800 ?
C26 H26A 0.9800 ?
C26 H26B 0.9800 ?
C26 H26C 0.9800 ?
C27 H27A 0.9800 ?
C27 H27B 0.9800 ?
C27 H27C 0.9800 ?
C28 H28A 0.9800 ?
C28 H28B 0.9800 ?
C28 H28C 0.9800 ?
C29 H29A 0.9800 ?
C29 H29B 0.9800 ?
C29 H29C 0.9800 ?
C30 H30A 0.9800 ?
C30 H30B 0.9800 ?
C30 H30C 0.9800 ?

loop_
_geom_torsion_atom_site_label_1
_geom_torsion_atom_site_label_2
_geom_torsion_atom_site_label_3
_geom_torsion_atom_site_label_4
_geom_torsion
C1 Si1 Si2 C27 33.39(8)
C8 Si1 Si2 C27 -65.46(8)
Si3 Si1 Si2 C27 171.00(6)
C1 Si1 Si2 C26 151.23(8)
C8 Si1 Si2 C26 52.38(8)
Si3 Si1 Si2 C26 -71.16(6)
C1 Si1 Si2 C25 -90.53(8)
C8 Si1 Si2 C25 170.62(7)
Si3 Si1 Si2 C25 47.09(6)
C1 Si1 Si3 C29 95.76(7)
C8 Si1 Si3 C29 -165.25(7)
Si2 Si1 Si3 C29 -44.43(6)
C1 Si1 Si3 C30 -144.75(8)
C8 Si1 Si3 C30 -45.76(8)
Si2 Si1 Si3 C30 75.07(7)
C1 Si1 Si3 C28 -25.56(8)
C8 Si1 Si3 C28 73.43(8)
Si2 Si1 Si3 C28 -165.74(6)
C8 Si1 C1 C6 -170.86(13)
Si3 Si1 C1 C6 -58.30(14)
Si2 Si1 C1 C6 81.27(13)
C8 Si1 C1 C2 1.39(10)
Si3 Si1 C1 C2 113.95(9)
Si2 Si1 C1 C2 -106.48(9)
C6 C1 C2 C3 -2.05(19)
Si1 C1 C2 C3 -175.41(10)
C6 C1 C2 C7 174.07(12)
Si1 C1 C2 C7 0.71(14)
C1 C2 C3 C4 0.5(2)
C7 C2 C3 C4 -175.31(12)
C2 C3 C4 C5 1.3(2)
C2 C3 C4 C13 179.39(12)
C3 C4 C5 C6 -1.5(2)
C13 C4 C5 C6 -179.58(12)
C4 C5 C6 C1 -0.1(2)
C4 C5 C6 C19 177.89(12)
C2 C1 C6 C5 1.87(19)
Si1 C1 C6 C5 173.56(10)
C2 C1 C6 C19 -176.05(12)
Si1 C1 C6 C19 -4.4(2)
C3 C2 C7 C12 -5.8(2)
C1 C2 C7 C12 178.20(13)
C3 C2 C7 C8 172.59(13)
C1 C2 C7 C8 -3.38(17)
C12 C7 C8 C9 1.0(2)
C2 C7 C8 C9 -177.47(12)
C12 C7 C8 Si1 -177.21(11)
C2 C7 C8 Si1 4.27(15)
C1 Si1 C8 C9 178.82(14)
Si3 Si1 C8 C9 65.36(14)
Si2 Si1 C8 C9 -61.84(14)
C1 Si1 C8 C7 -3.20(10)
Si3 Si1 C8 C7 -116.66(9)
Si2 Si1 C8 C7 116.14(9)
C7 C8 C9 C10 -0.6(2)
Si1 C8 C9 C10 177.24(11)
C8 C9 C10 C11 -0.5(2)
C9 C10 C11 C12 1.2(2)
C10 C11 C12 C7 -0.7(2)
C8 C7 C12 C11 -0.4(2)
C2 C7 C12 C11 177.93(14)
C5 C4 C13 C14 -152.65(14)
C3 C4 C13 C14 29.3(2)
C5 C4 C13 C18 29.30(19)
C3 C4 C13 C18 -148.74(14)
C18 C13 C14 C15 -0.3(2)
C4 C13 C14 C15 -178.37(14)
C13 C14 C15 C16 -0.2(3)
C14 C15 C16 C17 0.7(3)
C15 C16 C17 C18 -0.7(2)
C16 C17 C18 C13 0.3(2)
C14 C13 C18 C17 0.2(2)
C4 C13 C18 C17 178.35(13)
C5 C6 C19 C24 122.26(14)
C1 C6 C19 C24 -59.78(18)
C5 C6 C19 C20 -56.14(18)
C1 C6 C19 C20 121.82(15)
C24 C19 C20 C21 0.9(2)
C6 C19 C20 C21 179.29(13)
C19 C20 C21 C22 -0.6(2)
C20 C21 C22 C23 -0.3(2)
C21 C22 C23 C24 1.0(2)
C22 C23 C24 C19 -0.8(2)
C20 C19 C24 C23 -0.1(2)
C6 C19 C24 C23 -178.57(13)
